data_4036294
loop_
_publ_author_name
'Loh, Joanna K.'
'Asad, Naeem'
'Samarakoon, Thiwanka B.'
'Hanson, Paul R.'

_publ_section_title
;
 Modular, One-Pot, Sequential Aziridine Ring Opening-S(N)Ar Strategy to
 7-, 10-, and 11-Membered Benzo-Fused Sultams.
;
_journal_issue 20
_journal_name_full 'The Journal of organic chemistry'
_journal_page_first 9926
_journal_page_last 9941
_journal_paper_doi 10.1021/acs.joc.5b01429
_journal_volume 80
_journal_year 2015
_chemical_absolute_configuration ad
_chemical_formula_sum 'C18 H27 Br N2 O3 S'
_chemical_formula_weight 431.38
_space_group_crystal_system orthorhombic
_space_group_IT_number 19
_space_group_name_Hall 'P 2ac 2ab'
_space_group_name_H-M_alt 'P 21 21 21'
_atom_sites_solution_hydrogens difmap
_audit_creation_method SHELXL-2013
_cell_angle_alpha 90
_cell_angle_beta 90
_cell_angle_gamma 90
_cell_formula_units_Z 4
_cell_length_a 9.6663(19)
_cell_length_b 13.656(3)
_cell_length_c 14.923(3)
_cell_measurement_reflns_used 9993
_cell_measurement_temperature 100(2)
_cell_measurement_theta_max 68.03
_cell_measurement_theta_min 4.39
_cell_volume 1969.9(7)
_computing_cell_refinement 'Bruker SAINT'
_computing_data_collection 'Bruker APEX2'
_computing_data_reduction 'Bruker SAINT'
_computing_molecular_graphics 'Bruker SHELXTL'
_computing_publication_material 'Bruker SHELXTL'
_computing_structure_refinement 'SHELXL-2013 (Sheldrick, 2013)'
_computing_structure_solution 'Bruker SHELXTL'
_diffrn_ambient_temperature 100(2)
_diffrn_measured_fraction_theta_full 0.993
_diffrn_measured_fraction_theta_max 0.980
_diffrn_measurement_device_type 'Bruker Platinum 135 CCD area detector'
_diffrn_measurement_method '\f and \w scans'
_diffrn_radiation_type CuK\a
_diffrn_radiation_wavelength 1.54178
_diffrn_reflns_av_R_equivalents 0.0217
_diffrn_reflns_av_unetI/netI 0.0290
_diffrn_reflns_Laue_measured_fraction_full 0.993
_diffrn_reflns_Laue_measured_fraction_max 0.980
_diffrn_reflns_limit_h_max 11
_diffrn_reflns_limit_h_min -8
_diffrn_reflns_limit_k_max 16
_diffrn_reflns_limit_k_min -16
_diffrn_reflns_limit_l_max 17
_diffrn_reflns_limit_l_min -16
_diffrn_reflns_number 11456
_diffrn_reflns_point_group_measured_fraction_full 0.972
_diffrn_reflns_point_group_measured_fraction_max 0.952
_diffrn_reflns_theta_full 66.000
_diffrn_reflns_theta_max 68.020
_diffrn_reflns_theta_min 4.389
_diffrn_source 'Bruker MicroStar microfocus rotating anode'
_exptl_absorpt_coefficient_mu 3.993
_exptl_absorpt_correction_T_max 1.000
_exptl_absorpt_correction_T_min 0.670
_exptl_absorpt_correction_type multi-scan
_exptl_crystal_colour colourless
_exptl_crystal_density_diffrn 1.455
_exptl_crystal_description Needle
_exptl_crystal_F_000 896
_exptl_crystal_size_max 0.370
_exptl_crystal_size_mid 0.055
_exptl_crystal_size_min 0.040
_refine_diff_density_max 0.422
_refine_diff_density_min -0.554
_refine_diff_density_rms 0.045
_refine_ls_abs_structure_details
; 
 Flack x determined using 1377 quotients [(I+)-(I-)]/[(I+)+(I-)] 
 (Parsons and Flack (2004), Acta Cryst. A60, s61). 
;
_refine_ls_abs_structure_Flack 0.029(5)
_refine_ls_extinction_method none
_refine_ls_goodness_of_fit_ref 1.044
_refine_ls_hydrogen_treatment refall
_refine_ls_matrix_type full
_refine_ls_number_parameters 334
_refine_ls_number_reflns 3417
_refine_ls_number_restraints 0
_refine_ls_restrained_S_all 1.044
_refine_ls_R_factor_all 0.0213
_refine_ls_R_factor_gt 0.0210
_refine_ls_shift/su_max 0.001
_refine_ls_shift/su_mean 0.000
_refine_ls_structure_factor_coef Fsqd
_refine_ls_weighting_details 'w=1/[\s^2^(Fo^2^)+(0.0119P)^2^+1.0261P] where P=(Fo^2^+2Fc^2^)/3'
_refine_ls_weighting_scheme calc
_refine_ls_wR_factor_gt 0.0516
_refine_ls_wR_factor_ref 0.0518
_reflns_Friedel_coverage 0.695
_reflns_Friedel_fraction_full 0.943
_reflns_Friedel_fraction_max 0.914
_reflns_number_gt 3378
_reflns_number_total 3417
_reflns_threshold_expression 'I > 2\s(I)'
_cod_data_source_file jo5b01429_si_002.cif
_cod_data_source_block v40b_Cmpd_6p
_cod_database_code 4036294
_shelx_space_group_comment
; 
The symmetry employed for this shelxl refinement is uniquely defined 
by the following loop, which should always be used as a source of 
symmetry information in preference to the above space-group names. 
They are only intended as comments. 
;
_shelx_estimated_absorpt_t_min 0.320
_shelx_estimated_absorpt_t_max 0.857
_shelxl_version_number 2013-4

loop_
_space_group_symop_operation_xyz
'x, y, z'
'-x+1/2, -y, z+1/2'
'-x, y+1/2, -z+1/2'
'x+1/2, -y+1/2, -z'

loop_
_atom_site_label
_atom_site_type_symbol
_atom_site_fract_x
_atom_site_fract_y
_atom_site_fract_z
_atom_site_U_iso_or_equiv
_atom_site_adp_type
_atom_site_occupancy
_atom_site_site_symmetry_order
_atom_site_calc_flag
Br Br 0.42161(3) 0.52256(2) -0.03350(3) 0.03831(11) Uani 1 1 d
S S 0.00130(7) 0.28449(5) 0.22027(5) 0.02664(16) Uani 1 1 d
O1 O 0.1558(2) 0.20633(14) 0.06925(13) 0.0239(4) Uani 1 1 d
O2 O -0.0271(2) 0.34713(16) 0.29531(15) 0.0339(5) Uani 1 1 d
O3 O -0.1113(2) 0.25181(18) 0.16498(15) 0.0334(5) Uani 1 1 d
N1 N 0.0781(3) 0.18655(17) 0.25671(16) 0.0232(5) Uani 1 1 d
H1N H 0.094(4) 0.154(2) 0.212(3) 0.030(9) Uiso 1 1 d
N2 N 0.3052(2) 0.07689(17) 0.20249(16) 0.0218(5) Uani 1 1 d
C1 C 0.1194(3) 0.3497(2) 0.1514(2) 0.0270(6) Uani 1 1 d
C2 C 0.1428(3) 0.4485(2) 0.1662(2) 0.0322(7) Uani 1 1 d
H2 H 0.100(4) 0.476(3) 0.210(2) 0.027(8) Uiso 1 1 d
C3 C 0.2328(4) 0.5008(2) 0.1119(2) 0.0353(8) Uani 1 1 d
H3 H 0.239(4) 0.566(3) 0.121(3) 0.038(10) Uiso 1 1 d
C4 C 0.2991(3) 0.4526(2) 0.0427(2) 0.0300(7) Uani 1 1 d
C5 C 0.2778(3) 0.3538(2) 0.0251(2) 0.0273(6) Uani 1 1 d
H5 H 0.321(4) 0.321(3) -0.026(3) 0.034(9) Uiso 1 1 d
C6 C 0.1873(3) 0.3020(2) 0.0798(2) 0.0243(6) Uani 1 1 d
C7 C 0.2486(3) 0.1432(2) 0.0195(2) 0.0248(6) Uani 1 1 d
H7A H 0.204(3) 0.077(2) 0.025(2) 0.016(7) Uiso 1 1 d
H7B H 0.253(3) 0.162(2) -0.046(2) 0.021(8) Uiso 1 1 d
C8 C 0.3954(3) 0.1394(2) 0.05550(19) 0.0243(6) Uani 1 1 d
H8A H 0.442(3) 0.079(2) 0.027(2) 0.024(8) Uiso 1 1 d
H8B H 0.441(4) 0.195(3) 0.035(2) 0.032(9) Uiso 1 1 d
C9 C 0.4105(3) 0.1390(2) 0.15833(19) 0.0242(6) Uani 1 1 d
H9 H 0.395(3) 0.206(2) 0.179(2) 0.023(8) Uiso 1 1 d
C10 C 0.5593(3) 0.1112(3) 0.1849(2) 0.0322(7) Uani 1 1 d
H10A H 0.571(4) 0.125(2) 0.251(2) 0.030(9) Uiso 1 1 d
H10B H 0.626(4) 0.155(2) 0.152(2) 0.032(9) Uiso 1 1 d
C11 C 0.5873(3) 0.0023(3) 0.1701(2) 0.0354(7) Uani 1 1 d
H11A H 0.680(4) -0.011(3) 0.191(3) 0.038(10) Uiso 1 1 d
H11B H 0.590(4) -0.014(3) 0.107(3) 0.040(9) Uiso 1 1 d
C12 C 0.4794(4) -0.0599(2) 0.2175(2) 0.0333(7) Uani 1 1 d
H12A H 0.490(4) -0.052(2) 0.281(2) 0.030(9) Uiso 1 1 d
H12B H 0.499(4) -0.131(3) 0.205(2) 0.027(8) Uiso 1 1 d
C13 C 0.3344(3) -0.0281(2) 0.1889(2) 0.0261(6) Uani 1 1 d
H13A H 0.320(3) -0.044(2) 0.121(2) 0.023(8) Uiso 1 1 d
H13B H 0.267(4) -0.063(3) 0.223(2) 0.030(9) Uiso 1 1 d
C14 C 0.2866(3) 0.1003(2) 0.2978(2) 0.0238(6) Uani 1 1 d
H14A H 0.229(3) 0.048(2) 0.322(2) 0.023(8) Uiso 1 1 d
H14B H 0.375(4) 0.107(2) 0.331(2) 0.030(9) Uiso 1 1 d
C15 C 0.2053(3) 0.1959(2) 0.31178(19) 0.0218(6) Uani 1 1 d
H15 H 0.267(3) 0.252(2) 0.291(2) 0.018(7) Uiso 1 1 d
C16 C 0.1715(3) 0.2139(2) 0.41123(19) 0.0231(6) Uani 1 1 d
H16 H 0.111(3) 0.263(2) 0.410(2) 0.019(8) Uiso 1 1 d
C17 C 0.1023(3) 0.1272(2) 0.4561(2) 0.0315(7) Uani 1 1 d
H17A H 0.071(4) 0.145(2) 0.515(2) 0.027(8) Uiso 1 1 d
H17B H 0.169(4) 0.073(3) 0.463(3) 0.040(10) Uiso 1 1 d
H17C H 0.015(5) 0.102(3) 0.420(3) 0.054(12) Uiso 1 1 d
C18 C 0.2996(3) 0.2471(3) 0.4623(3) 0.0347(7) Uani 1 1 d
H18A H 0.369(4) 0.195(3) 0.465(3) 0.043(10) Uiso 1 1 d
H18B H 0.272(4) 0.261(3) 0.530(3) 0.036(9) Uiso 1 1 d
H18C H 0.344(4) 0.305(3) 0.434(3) 0.042(11) Uiso 1 1 d

loop_
_atom_site_aniso_label
_atom_site_aniso_U_11
_atom_site_aniso_U_22
_atom_site_aniso_U_33
_atom_site_aniso_U_23
_atom_site_aniso_U_13
_atom_site_aniso_U_12
Br 0.02746(15) 0.02720(15) 0.0603(2) 0.01402(16) -0.00538(16) -0.00184(14)
S 0.0223(3) 0.0345(4) 0.0231(3) 0.0000(3) -0.0027(3) 0.0086(3)
O1 0.0222(10) 0.0247(9) 0.0248(10) -0.0010(8) 0.0016(8) -0.0007(8)
O2 0.0359(12) 0.0391(12) 0.0268(11) -0.0040(9) -0.0029(9) 0.0159(10)
O3 0.0207(10) 0.0505(12) 0.0291(11) 0.0017(10) -0.0047(9) 0.0052(9)
N1 0.0211(11) 0.0288(12) 0.0198(11) -0.0012(10) 0.0001(10) 0.0048(12)
N2 0.0195(11) 0.0239(12) 0.0219(12) -0.0002(10) 0.0043(10) -0.0018(9)
C1 0.0255(14) 0.0297(15) 0.0257(15) 0.0014(12) -0.0091(12) 0.0056(12)
C2 0.0342(16) 0.0299(16) 0.0326(18) -0.0012(13) -0.0099(15) 0.0133(14)
C3 0.0389(17) 0.0225(15) 0.0445(19) 0.0030(13) -0.0158(16) 0.0039(13)
C4 0.0267(14) 0.0262(14) 0.0370(17) 0.0074(13) -0.0118(14) 0.0011(11)
C5 0.0249(13) 0.0285(13) 0.0286(16) 0.0046(13) -0.0039(14) 0.0028(12)
C6 0.0219(13) 0.0251(14) 0.0259(15) 0.0031(12) -0.0066(12) 0.0025(11)
C7 0.0246(14) 0.0295(14) 0.0202(15) -0.0027(12) 0.0031(12) -0.0025(12)
C8 0.0226(15) 0.0256(14) 0.0247(15) 0.0003(11) 0.0054(11) -0.0031(12)
C9 0.0216(13) 0.0270(14) 0.0240(14) -0.0007(11) 0.0030(12) -0.0029(13)
C10 0.0213(14) 0.0485(19) 0.0268(16) 0.0000(14) 0.0016(13) -0.0049(14)
C11 0.0228(14) 0.055(2) 0.0287(16) 0.0011(14) 0.0019(13) 0.0119(15)
C12 0.0364(17) 0.0344(16) 0.0290(17) 0.0014(14) 0.0047(14) 0.0115(14)
C13 0.0271(14) 0.0243(14) 0.0271(15) -0.0001(13) 0.0057(12) -0.0007(13)
C14 0.0244(14) 0.0261(13) 0.0207(14) 0.0023(12) 0.0014(12) 0.0038(12)
C15 0.0180(12) 0.0254(13) 0.0221(14) 0.0035(11) -0.0001(11) 0.0010(11)
C16 0.0230(13) 0.0241(13) 0.0223(14) 0.0000(12) -0.0025(11) 0.0070(12)
C17 0.0374(17) 0.0329(15) 0.0240(16) 0.0022(13) 0.0060(14) 0.0008(14)
C18 0.0327(16) 0.0386(17) 0.0328(17) -0.0080(15) -0.0077(15) 0.0019(14)

loop_
_atom_type_symbol
_atom_type_description
_atom_type_scat_dispersion_real
_atom_type_scat_dispersion_imag
_atom_type_scat_source
C C 0.0181 0.0091 'International Tables Vol C Tables 4.2.6.8 and 6.1.1.4'
H H 0.0000 0.0000 'International Tables Vol C Tables 4.2.6.8 and 6.1.1.4'
N N 0.0311 0.0180 'International Tables Vol C Tables 4.2.6.8 and 6.1.1.4'
O O 0.0492 0.0322 'International Tables Vol C Tables 4.2.6.8 and 6.1.1.4'
S S 0.3331 0.5567 'International Tables Vol C Tables 4.2.6.8 and 6.1.1.4'
Br Br -0.6763 1.2805 'International Tables Vol C Tables 4.2.6.8 and 6.1.1.4'

loop_
_geom_angle_atom_site_label_1
_geom_angle_atom_site_label_2
_geom_angle_atom_site_label_3
_geom_angle
O2 S O3 119.23(13)
O2 S N1 108.48(13)
O3 S N1 106.43(14)
O2 S C1 106.00(14)
O3 S C1 108.09(14)
N1 S C1 108.23(13)
C6 O1 C7 119.7(2)
C15 N1 S 119.6(2)
C15 N1 H1N 110(3)
S N1 H1N 105(2)
C14 N2 C13 111.6(2)
C14 N2 C9 113.0(2)
C13 N2 C9 111.4(2)
C2 C1 C6 119.6(3)
C2 C1 S 120.0(3)
C6 C1 S 120.4(2)
C1 C2 C3 120.7(3)
C1 C2 H2 118(2)
C3 C2 H2 122(2)
C4 C3 C2 118.9(3)
C4 C3 H3 124(3)
C2 C3 H3 117(3)
C3 C4 C5 122.3(3)
C3 C4 Br 119.8(2)
C5 C4 Br 117.8(3)
C4 C5 C6 118.5(3)
C4 C5 H5 122(2)
C6 C5 H5 120(2)
O1 C6 C5 124.5(3)
O1 C6 C1 115.4(3)
C5 C6 C1 120.1(3)
O1 C7 C8 114.7(2)
O1 C7 H7A 103.5(17)
C8 C7 H7A 109.8(17)
O1 C7 H7B 111.6(18)
C8 C7 H7B 108.4(19)
H7A C7 H7B 109(2)
C7 C8 C9 116.2(2)
C7 C8 H8A 107.1(18)
C9 C8 H8A 111.1(18)
C7 C8 H8B 108(2)
C9 C8 H8B 107(2)
H8A C8 H8B 108(3)
N2 C9 C10 112.7(2)
N2 C9 C8 112.4(2)
C10 C9 C8 110.3(2)
N2 C9 H9 107.2(19)
C10 C9 H9 107.0(19)
C8 C9 H9 106.9(19)
C11 C10 C9 111.6(3)
C11 C10 H10A 107.7(19)
C9 C10 H10A 108(2)
C11 C10 H10B 113(2)
C9 C10 H10B 109(2)
H10A C10 H10B 107(3)
C12 C11 C10 110.7(3)
C12 C11 H11A 112(2)
C10 C11 H11A 108(2)
C12 C11 H11B 110(2)
C10 C11 H11B 111(2)
H11A C11 H11B 104(3)
C11 C12 C13 109.9(3)
C11 C12 H12A 109(2)
C13 C12 H12A 110(2)
C11 C12 H12B 108.7(19)
C13 C12 H12B 113(2)
H12A C12 H12B 106(3)
N2 C13 C12 114.4(3)
N2 C13 H13A 107.9(17)
C12 C13 H13A 109.7(18)
N2 C13 H13B 106(2)
C12 C13 H13B 110(2)
H13A C13 H13B 109(3)
N2 C14 C15 112.2(2)
N2 C14 H14A 105.9(19)
C15 C14 H14A 106.2(19)
N2 C14 H14B 113(2)
C15 C14 H14B 107(2)
H14A C14 H14B 112(3)
N1 C15 C14 106.0(2)
N1 C15 C16 111.8(2)
C14 C15 C16 112.0(2)
N1 C15 H15 112.0(17)
C14 C15 H15 107.6(17)
C16 C15 H15 107.4(17)
C17 C16 C18 111.7(3)
C17 C16 C15 113.2(3)
C18 C16 C15 111.0(3)
C17 C16 H16 108(2)
C18 C16 H16 109(2)
C15 C16 H16 104(2)
C16 C17 H17A 110(2)
C16 C17 H17B 110(2)
H17A C17 H17B 108(3)
C16 C17 H17C 112(2)
H17A C17 H17C 107(3)
H17B C17 H17C 109(3)
C16 C18 H18A 111(2)
C16 C18 H18B 109(2)
H18A C18 H18B 106(3)
C16 C18 H18C 112(2)
H18A C18 H18C 107(3)
H18B C18 H18C 112(3)

loop_
_geom_bond_atom_site_label_1
_geom_bond_atom_site_label_2
_geom_bond_distance
Br C4 1.900(3)
S O2 1.436(2)
S O3 1.437(2)
S N1 1.624(2)
S C1 1.776(3)
O1 C6 1.351(4)
O1 C7 1.449(4)
N1 C15 1.484(4)
N1 H1N 0.82(4)
N2 C14 1.470(4)
N2 C13 1.476(4)
N2 C9 1.479(4)
C1 C2 1.386(4)
C1 C6 1.413(4)
C2 C3 1.387(5)
C2 H2 0.86(4)
C3 C4 1.381(5)
C3 H3 0.91(4)
C4 C5 1.389(4)
C5 C6 1.390(4)
C5 H5 0.97(4)
C7 C8 1.518(4)
C7 H7A 1.01(3)
C7 H7B 1.01(3)
C8 C9 1.542(4)
C8 H8A 1.03(3)
C8 H8B 0.93(4)
C9 C10 1.539(4)
C9 H9 0.97(3)
C10 C11 1.528(5)
C10 H10A 1.02(4)
C10 H10B 1.01(4)
C11 C12 1.520(5)
C11 H11A 0.97(4)
C11 H11B 0.97(4)
C12 C13 1.528(4)
C12 H12A 0.97(4)
C12 H12B 1.01(3)
C13 H13A 1.05(3)
C13 H13B 0.96(4)
C14 C15 1.537(4)
C14 H14A 0.98(3)
C14 H14B 1.00(4)
C15 C16 1.540(4)
C15 H15 1.03(3)
C16 C17 1.516(4)
C16 C18 1.523(4)
C16 H16 0.88(3)
C17 H17A 0.96(4)
C17 H17B 0.99(4)
C17 H17C 1.05(5)
C18 H18A 0.98(4)
C18 H18B 1.06(4)
C18 H18C 1.00(4)

loop_
_geom_hbond_atom_site_label_D
_geom_hbond_atom_site_label_H
_geom_hbond_atom_site_label_A
_geom_hbond_distance_DH
_geom_hbond_distance_HA
_geom_hbond_distance_DA
_geom_hbond_angle_DHA
_geom_hbond_site_symmetry_A
N1 H1N O1 0.82(4) 2.33(4) 2.909(3) 129(3) .
N1 H1N N2 0.82(4) 2.30(4) 2.778(3) 118(3) .
C5 H5 O3 0.97(4) 2.40(4) 3.358(4) 169(3) 4
C7 H7A Br 1.01(3) 3.05(3) 3.893(3) 142(2) 4_455
C7 H7B O3 1.01(3) 2.50(3) 3.386(4) 146(2) 4
C13 H13B O2 0.96(4) 2.63(4) 3.433(4) 141(3) 3_545
C16 H16 Br 0.88(3) 3.07(3) 3.800(3) 142(2) 2_565
C16 H16 O2 0.88(3) 2.46(3) 3.160(4) 136(3) .

loop_
_geom_torsion_atom_site_label_1
_geom_torsion_atom_site_label_2
_geom_torsion_atom_site_label_3
_geom_torsion_atom_site_label_4
_geom_torsion
O2 S N1 C15 -54.3(2)
O3 S N1 C15 176.2(2)
C1 S N1 C15 60.3(2)
O2 S C1 C2 -12.8(3)
O3 S C1 C2 116.1(2)
N1 S C1 C2 -129.0(2)
O2 S C1 C6 168.9(2)
O3 S C1 C6 -62.2(3)
N1 S C1 C6 52.7(3)
C6 C1 C2 C3 -0.5(4)
S C1 C2 C3 -178.8(2)
C1 C2 C3 C4 0.0(5)
C2 C3 C4 C5 0.6(5)
C2 C3 C4 Br 179.4(2)
C3 C4 C5 C6 -0.5(4)
Br C4 C5 C6 -179.3(2)
C7 O1 C6 C5 21.1(4)
C7 O1 C6 C1 -159.9(2)
C4 C5 C6 O1 178.9(3)
C4 C5 C6 C1 0.0(4)
C2 C1 C6 O1 -178.5(3)
S C1 C6 O1 -0.2(3)
C2 C1 C6 C5 0.5(4)
S C1 C6 C5 178.8(2)
C6 O1 C7 C8 57.3(3)
O1 C7 C8 C9 39.0(4)
C14 N2 C9 C10 74.1(3)
C13 N2 C9 C10 -52.4(3)
C14 N2 C9 C8 -160.6(2)
C13 N2 C9 C8 72.9(3)
C7 C8 C9 N2 40.3(4)
C7 C8 C9 C10 166.9(2)
N2 C9 C10 C11 53.2(3)
C8 C9 C10 C11 -73.3(3)
C9 C10 C11 C12 -53.7(3)
C10 C11 C12 C13 53.8(3)
C14 N2 C13 C12 -73.0(3)
C9 N2 C13 C12 54.4(3)
C11 C12 C13 N2 -55.2(4)
C13 N2 C14 C15 -158.7(2)
C9 N2 C14 C15 74.8(3)
S N1 C15 C14 -154.0(2)
S N1 C15 C16 83.6(3)
N2 C14 C15 N1 51.2(3)
N2 C14 C15 C16 173.4(2)
N1 C15 C16 C17 66.9(3)
C14 C15 C16 C17 -51.9(3)
N1 C15 C16 C18 -166.5(2)
C14 C15 C16 C18 74.6(3)
